data_4127743
loop_
_publ_author_name
'Wang, Yuwen'
'Karni, Miriam'
'Yao, Shenglai'
'Kaushansky, Alexander'
'Apeloig, Yitzhak'
'Driess, Matthias'

_publ_section_title
;
 Synthesis of an Isolable Bis(silylene)-Stabilized Silylone and Its
 Reactivity Toward Small Gaseous Molecules.
;
_journal_issue 32
_journal_name_full 'Journal of the American Chemical Society'
_journal_page_first 12916
_journal_page_last 12927
_journal_paper_doi 10.1021/jacs.9b06603
_journal_volume 141
_journal_year 2019
_chemical_formula_sum 'C94 H126 N8 O5 Si6'
_chemical_formula_weight 1616.56
_space_group_crystal_system triclinic
_space_group_IT_number 2
_space_group_name_Hall '-P 1'
_space_group_name_H-M_alt 'P -1'
_symmetry_space_group_name_Hall '-P 1'
_symmetry_space_group_name_H-M 'P -1'
_atom_sites_solution_hydrogens geom
_audit_creation_method 'CrysAlisPro 1.171.38.46 (Rigaku OD, 2015)'
_cell_angle_alpha 76.348(4)
_cell_angle_beta 77.032(4)
_cell_angle_gamma 77.131(4)
_cell_formula_units_Z 2
_cell_length_a 12.4375(5)
_cell_length_b 15.7696(7)
_cell_length_c 26.0633(12)
_cell_measurement_reflns_used 5884
_cell_measurement_temperature 150(2)
_cell_measurement_theta_max 73.2220
_cell_measurement_theta_min 2.8900
_cell_volume 4762.4(4)
_computing_cell_refinement 'CrysAlisPro 1.171.38.46 (Rigaku OD, 2015)'
_computing_data_collection 'CrysAlisPro 1.171.38.46 (Rigaku OD, 2015)'
_computing_data_reduction 'CrysAlisPro 1.171.38.46 (Rigaku OD, 2015)'
_computing_structure_refinement 'SHELXL-2016/6 (Sheldrick, 2016)'
_diffrn_ambient_temperature 150(2)
_diffrn_measured_fraction_theta_full 1.000
_diffrn_measured_fraction_theta_max 1.000
_diffrn_measurement_device 'four-circle diffractometer'
_diffrn_measurement_device_type 'SuperNova, Single source at offset, Atlas'
_diffrn_radiation_monochromator mirror
_diffrn_radiation_type CuK\a
_diffrn_radiation_wavelength 1.54184
_diffrn_reflns_av_R_equivalents 0.0848
_diffrn_reflns_av_unetI/netI 0.1184
_diffrn_reflns_Laue_measured_fraction_full 1.000
_diffrn_reflns_Laue_measured_fraction_max 1.000
_diffrn_reflns_limit_h_max 14
_diffrn_reflns_limit_h_min -14
_diffrn_reflns_limit_k_max 18
_diffrn_reflns_limit_k_min -18
_diffrn_reflns_limit_l_max 28
_diffrn_reflns_limit_l_min -31
_diffrn_reflns_number 34426
_diffrn_reflns_point_group_measured_fraction_full 1.000
_diffrn_reflns_point_group_measured_fraction_max 1.000
_diffrn_reflns_theta_full 67.494
_diffrn_reflns_theta_max 67.494
_diffrn_reflns_theta_min 2.931
_exptl_absorpt_coefficient_mu 1.229
_exptl_absorpt_correction_T_max 1.00000
_exptl_absorpt_correction_T_min 0.12695
_exptl_absorpt_correction_type multi-scan
_exptl_absorpt_process_details
;
CrysAlisPro 1.171.38.46 (Rigaku Oxford Diffraction, 2015)
Empirical absorption correction using spherical harmonics,
 implemented in SCALE3 ABSPACK scaling algorithm.
;
_exptl_crystal_colour colourless
_exptl_crystal_density_diffrn 1.127
_exptl_crystal_description rhomb
_exptl_crystal_F_000 1740
_exptl_crystal_size_max 0.294
_exptl_crystal_size_mid 0.268
_exptl_crystal_size_min 0.074
_refine_diff_density_max 0.669
_refine_diff_density_min -0.480
_refine_diff_density_rms 0.067
_refine_ls_extinction_method none
_refine_ls_goodness_of_fit_ref 0.987
_refine_ls_hydrogen_treatment constr
_refine_ls_matrix_type full
_refine_ls_number_parameters 1048
_refine_ls_number_reflns 17148
_refine_ls_number_restraints 0
_refine_ls_restrained_S_all 0.987
_refine_ls_R_factor_all 0.1101
_refine_ls_R_factor_gt 0.0603
_refine_ls_shift/su_max 0.000
_refine_ls_shift/su_mean 0.000
_refine_ls_structure_factor_coef Fsqd
_refine_ls_weighting_details 'w=1/[\s^2^(Fo^2^)+(0.0581P)^2^] where P=(Fo^2^+2Fc^2^)/3'
_refine_ls_weighting_scheme calc
_refine_ls_wR_factor_gt 0.1324
_refine_ls_wR_factor_ref 0.1655
_reflns_Friedel_coverage 0.000
_reflns_number_gt 10340
_reflns_number_total 17148
_reflns_threshold_expression 'I > 2\s(I)'
_cod_data_source_file ja9b06603_si_002.cif
_cod_data_source_block Compound-6
_cod_database_code 4127743
_shelx_shelxl_version_number 2016/6
_shelx_space_group_comment
;
The symmetry employed for this shelxl refinement is uniquely defined
by the following loop, which should always be used as a source of
symmetry information in preference to the above space-group names.
They are only intended as comments.
;
_shelx_estimated_absorpt_t_min 0.714
_shelx_estimated_absorpt_t_max 0.915

loop_
_space_group_symop_operation_xyz
'x, y, z'
'-x, -y, -z'

loop_
_atom_site_label
_atom_site_type_symbol
_atom_site_fract_x
_atom_site_fract_y
_atom_site_fract_z
_atom_site_U_iso_or_equiv
_atom_site_adp_type
_atom_site_occupancy
_atom_site_site_symmetry_order
_atom_site_calc_flag
_atom_site_refinement_flags_posn
_atom_site_refinement_flags_adp
Si2 Si 0.64381(8) 0.35200(6) 0.14334(4) 0.0205(2) Uani 1 1 d . .
Si4 Si 0.74169(8) 0.21427(6) 0.35765(4) 0.0242(2) Uani 1 1 d . .
Si1 Si 0.78577(8) 0.20104(6) 0.10324(4) 0.0205(2) Uani 1 1 d . .
Si6 Si 0.80048(8) 0.17117(6) 0.27467(4) 0.0222(2) Uani 1 1 d . .
Si3 Si 0.79480(8) 0.03503(6) 0.33974(4) 0.0251(2) Uani 1 1 d . .
Si5 Si 0.78930(8) 0.24863(6) 0.18441(4) 0.0210(2) Uani 1 1 d . .
O3 O 0.57192(18) 0.18622(14) 0.17178(9) 0.0221(5) Uani 1 1 d . .
O4 O 0.5722(2) 0.12902(16) 0.35336(10) 0.0273(6) Uani 1 1 d . .
O1 O 0.70242(19) 0.29757(15) 0.08993(9) 0.0216(5) Uani 1 1 d . .
O2 O 0.7812(2) 0.10769(15) 0.38281(10) 0.0278(6) Uani 1 1 d . .
N3 N 0.5899(2) 0.43743(18) 0.19424(12) 0.0238(6) Uani 1 1 d . .
N4 N 0.6679(2) 0.46392(18) 0.11131(12) 0.0237(6) Uani 1 1 d . .
N8 N 0.8413(3) -0.05285(19) 0.29063(12) 0.0273(7) Uani 1 1 d . .
N2 N 0.9049(3) 0.2880(2) -0.03983(12) 0.0283(7) Uani 1 1 d . .
N6 N 0.8301(2) 0.27895(19) 0.36971(12) 0.0256(7) Uani 1 1 d . .
C17 C 0.4802(3) 0.2496(2) 0.15791(14) 0.0220(7) Uani 1 1 d . .
C3 C 0.9174(3) 0.3067(2) 0.17849(14) 0.0256(8) Uani 1 1 d . .
H17 H 0.926104 0.352849 0.144869 0.031 Uiso 1 1 calc R U
N1 N 0.8848(2) 0.19204(18) 0.04367(12) 0.0231(6) Uani 1 1 d . .
C7 C 0.7067(3) 0.1071(2) 0.11269(14) 0.0220(7) Uani 1 1 d . .
C2 C 1.0172(3) 0.2328(2) 0.17885(15) 0.0282(8) Uani 1 1 d . .
H20 H 1.068882 0.225058 0.146679 0.034 Uiso 1 1 calc R U
C12 C 0.5987(3) 0.1203(2) 0.14127(14) 0.0223(8) Uani 1 1 d . .
C6 C 0.9503(3) 0.1945(2) 0.27442(14) 0.0246(8) Uani 1 1 d . .
H22 H 0.979595 0.161437 0.307684 0.030 Uiso 1 1 calc R U
C62 C 0.5674(3) 0.0422(2) 0.38071(14) 0.0279(8) Uani 1 1 d . .
N7 N 0.9306(3) -0.03601(19) 0.34759(12) 0.0273(7) Uani 1 1 d . .
C37 C 0.6252(3) 0.5003(2) 0.15553(14) 0.0230(8) Uani 1 1 d . .
C28 C 0.6380(3) 0.2358(3) 0.00144(15) 0.0293(8) Uani 1 1 d . .
H26 H 0.619340 0.284390 0.019388 0.035 Uiso 1 1 calc R U
C18 C 0.4949(3) 0.3363(2) 0.14695(14) 0.0230(7) Uani 1 1 d . .
C24 C 0.7757(3) 0.1296(3) -0.04206(16) 0.0338(9) Uani 1 1 d . .
H28 H 0.851881 0.104958 -0.053621 0.041 Uiso 1 1 calc R U
C67 C 0.9030(3) 0.3226(2) 0.32575(15) 0.0247(8) Uani 1 1 d . .
C57 C 0.5228(3) 0.1901(2) 0.38631(15) 0.0285(8) Uani 1 1 d . .
C51 C 0.4883(3) 0.3535(2) 0.27226(16) 0.0317(9) Uani 1 1 d . .
H31A H 0.434917 0.347307 0.251460 0.048 Uiso 1 1 calc R U
H31B H 0.451676 0.351543 0.309857 0.048 Uiso 1 1 calc R U
H31C H 0.552781 0.304868 0.270072 0.048 Uiso 1 1 calc R U
N5 N 0.9535(3) 0.3785(2) 0.33493(13) 0.0317(7) Uani 1 1 d . .
C38 C 0.6241(3) 0.5932(2) 0.15974(15) 0.0266(8) Uani 1 1 d . .
C9 C 0.6546(3) -0.0142(2) 0.08701(15) 0.0288(8) Uani 1 1 d . .
H34 H 0.676281 -0.064872 0.070791 0.035 Uiso 1 1 calc R U
C21 C 0.2985(3) 0.2853(2) 0.13764(16) 0.0295(8) Uani 1 1 d . .
H35 H 0.232013 0.269573 0.133424 0.035 Uiso 1 1 calc R U
C10 C 0.5442(3) 0.0092(2) 0.11107(15) 0.0285(8) Uani 1 1 d . .
H36 H 0.489779 -0.023111 0.108967 0.034 Uiso 1 1 calc R U
C48 C 0.5283(3) 0.4422(2) 0.24945(15) 0.0255(8) Uani 1 1 d . .
C11 C 0.5116(3) 0.0796(2) 0.13840(15) 0.0246(8) Uani 1 1 d . .
C75 C 0.9351(3) -0.0815(2) 0.30841(15) 0.0289(8) Uani 1 1 d . .
C4 C 0.8971(3) 0.3464(2) 0.22762(15) 0.0260(8) Uani 1 1 d . .
H40 H 0.870824 0.408178 0.225797 0.031 Uiso 1 1 calc R U
C1 C 1.0316(3) 0.1782(2) 0.22539(15) 0.0266(8) Uani 1 1 d . .
H41 H 1.092755 0.129907 0.226950 0.032 Uiso 1 1 calc R U
C16 C 0.3862(3) 0.2195(2) 0.15228(14) 0.0238(8) Uani 1 1 d . .
C14 C 0.3063(3) 0.0951(2) 0.13703(16) 0.0320(9) Uani 1 1 d . .
H43A H 0.321607 0.116503 0.098088 0.048 Uiso 1 1 calc R U
H43B H 0.230771 0.123046 0.151929 0.048 Uiso 1 1 calc R U
H43C H 0.311398 0.030557 0.144744 0.048 Uiso 1 1 calc R U
C35 C 1.0250(3) 0.0932(2) 0.09194(16) 0.0307(9) Uani 1 1 d . .
H44A H 0.989565 0.117933 0.124087 0.046 Uiso 1 1 calc R U
H44B H 1.105319 0.072691 0.092107 0.046 Uiso 1 1 calc R U
H44C H 0.990511 0.043128 0.091744 0.046 Uiso 1 1 calc R U
C20 C 0.3062(3) 0.3746(2) 0.12897(16) 0.0319(9) Uani 1 1 d . .
H45 H 0.243827 0.418683 0.120150 0.038 Uiso 1 1 calc R U
C63 C 0.6671(3) -0.0161(2) 0.37601(15) 0.0309(9) Uani 1 1 d . .
C8 C 0.7346(3) 0.0358(2) 0.08627(15) 0.0255(8) Uani 1 1 d . .
H47 H 0.809004 0.021115 0.067570 0.031 Uiso 1 1 calc R U
C60 C 0.3197(4) 0.1246(3) 0.36072(19) 0.0491(12) Uani 1 1 d . .
H48A H 0.258350 0.175803 0.360913 0.074 Uiso 1 1 calc R U
H48B H 0.291798 0.072894 0.357721 0.074 Uiso 1 1 calc R U
H48C H 0.379697 0.137876 0.330103 0.074 Uiso 1 1 calc R U
C33 C 1.0086(3) 0.1648(2) 0.04175(15) 0.0264(8) Uani 1 1 d . .
C5 C 0.9168(3) 0.2931(2) 0.27391(14) 0.0241(8) Uani 1 1 d . .
C52 C 0.5895(3) 0.2486(2) 0.38838(15) 0.0282(8) Uani 1 1 d . .
C13 C 0.3926(3) 0.1188(2) 0.16257(15) 0.0257(8) Uani 1 1 d . .
C85 C 0.6833(4) -0.0234(3) 0.24623(17) 0.0401(10) Uani 1 1 d . .
H53A H 0.633197 -0.034012 0.281019 0.060 Uiso 1 1 calc R U
H53B H 0.651977 -0.038039 0.218790 0.060 Uiso 1 1 calc R U
H53C H 0.691048 0.039198 0.236469 0.060 Uiso 1 1 calc R U
C23 C 0.7505(3) 0.2006(2) -0.01565(15) 0.0283(8) Uani 1 1 d . .
C64 C 0.6614(4) -0.1045(3) 0.40267(17) 0.0405(10) Uani 1 1 d . .
H55 H 0.726392 -0.149357 0.399770 0.049 Uiso 1 1 calc R U
C56 C 0.4157(3) 0.1841(3) 0.41554(16) 0.0332(9) Uani 1 1 d . .
C22 C 0.8477(3) 0.2344(2) -0.00634(15) 0.0256(8) Uani 1 1 d . .
C86 C 1.0119(3) -0.0550(3) 0.38539(16) 0.0331(9) Uani 1 1 d . .
C15 C 0.3705(3) 0.0829(3) 0.22361(15) 0.0331(9) Uani 1 1 d . .
H59A H 0.372397 0.018793 0.230474 0.050 Uiso 1 1 calc R U
H59B H 0.296694 0.112251 0.239552 0.050 Uiso 1 1 calc R U
H59C H 0.428441 0.094798 0.239626 0.050 Uiso 1 1 calc R U
C73 C 0.7740(4) 0.2171(3) 0.46769(15) 0.0358(9) Uani 1 1 d . .
H60A H 0.694698 0.235261 0.464501 0.054 Uiso 1 1 calc R U
H60B H 0.782373 0.219015 0.503867 0.054 Uiso 1 1 calc R U
H60C H 0.800820 0.156506 0.461231 0.054 Uiso 1 1 calc R U
C82 C 0.7983(4) -0.0815(3) 0.24997(17) 0.0370(10) Uani 1 1 d . .
C61 C 0.4637(3) 0.0256(3) 0.41228(16) 0.0355(9) Uani 1 1 d . .
C68 C 1.0511(4) 0.4153(3) 0.29996(17) 0.0395(10) Uani 1 1 d . .
C44 C 0.7182(3) 0.5042(2) 0.05554(15) 0.0292(8) Uani 1 1 d . .
C66 C 0.4638(4) -0.0619(3) 0.43874(18) 0.0448(11) Uani 1 1 d . .
H65 H 0.396876 -0.078277 0.460923 0.054 Uiso 1 1 calc R U
C19 C 0.4035(3) 0.4005(2) 0.13297(15) 0.0285(8) Uani 1 1 d . .
H66 H 0.407650 0.461688 0.126208 0.034 Uiso 1 1 calc R U
C50 C 0.6056(4) 0.4547(3) 0.28408(16) 0.0382(10) Uani 1 1 d . .
H67A H 0.670356 0.406171 0.284213 0.057 Uiso 1 1 calc R U
H67B H 0.564512 0.454592 0.320872 0.057 Uiso 1 1 calc R U
H67C H 0.631436 0.511403 0.269354 0.057 Uiso 1 1 calc R U
C58 C 0.3664(3) 0.1043(3) 0.41382(17) 0.0387(10) Uani 1 1 d . .
C76 C 1.0338(3) -0.1438(2) 0.28570(16) 0.0317(9) Uani 1 1 d . .
C53 C 0.5338(3) 0.3158(3) 0.41647(16) 0.0345(9) Uani 1 1 d . .
H71 H 0.572639 0.360494 0.417774 0.041 Uiso 1 1 calc R U
C34 C 1.0648(3) 0.1201(3) -0.00642(16) 0.0360(9) Uani 1 1 d . .
H72A H 1.025188 0.072944 -0.006498 0.054 Uiso 1 1 calc R U
H72B H 1.143206 0.094616 -0.003656 0.054 Uiso 1 1 calc R U
H72C H 1.061897 0.164274 -0.039801 0.054 Uiso 1 1 calc R U
C31 C 0.7702(3) 0.3592(3) -0.10604(17) 0.0414(10) Uani 1 1 d . .
H73A H 0.739362 0.306839 -0.105312 0.062 Uiso 1 1 calc R U
H73B H 0.769929 0.398573 -0.141286 0.062 Uiso 1 1 calc R U
H73C H 0.724312 0.390787 -0.078154 0.062 Uiso 1 1 calc R U
C46 C 0.6530(4) 0.4847(3) 0.01764(17) 0.0441(11) Uani 1 1 d . .
H74A H 0.657375 0.420468 0.022926 0.066 Uiso 1 1 calc R U
H74B H 0.685614 0.507584 -0.019615 0.066 Uiso 1 1 calc R U
H74C H 0.574396 0.513495 0.025328 0.066 Uiso 1 1 calc R U
C43 C 0.5355(4) 0.6618(3) 0.14892(16) 0.0366(10) Uani 1 1 d . .
H75 H 0.472402 0.650298 0.138595 0.044 Uiso 1 1 calc R U
C40 C 0.7199(4) 0.6955(3) 0.17916(19) 0.0480(12) Uani 1 1 d . .
H76 H 0.783097 0.707033 0.189428 0.058 Uiso 1 1 calc R U
C30 C 0.9430(4) 0.4132(3) -0.10685(18) 0.0461(11) Uani 1 1 d . .
H77A H 0.901551 0.451763 -0.081774 0.069 Uiso 1 1 calc R U
H77B H 0.939447 0.444969 -0.143760 0.069 Uiso 1 1 calc R U
H77C H 1.021483 0.396036 -0.102191 0.069 Uiso 1 1 calc R U
C27 C 0.5532(3) 0.1998(3) -0.00776(17) 0.0381(10) Uani 1 1 d . .
H78 H 0.476894 0.223595 0.004194 0.046 Uiso 1 1 calc R U
C74 C 0.8031(4) 0.3739(3) 0.43891(16) 0.0395(10) Uani 1 1 d . .
H79A H 0.852241 0.413840 0.415785 0.059 Uiso 1 1 calc R U
H79B H 0.805412 0.371221 0.476609 0.059 Uiso 1 1 calc R U
H79C H 0.726105 0.396074 0.432668 0.059 Uiso 1 1 calc R U
C54 C 0.4229(3) 0.3189(3) 0.44256(17) 0.0398(10) Uani 1 1 d . .
H80 H 0.386121 0.366885 0.459949 0.048 Uiso 1 1 calc R U
C72 C 0.8432(3) 0.2807(3) 0.42588(15) 0.0314(9) Uani 1 1 d . .
C55 C 0.3649(3) 0.2517(3) 0.44341(18) 0.0407(10) Uani 1 1 d . .
H82 H 0.290573 0.252499 0.463107 0.049 Uiso 1 1 calc R U
C47 C 0.7112(4) 0.6046(3) 0.04487(17) 0.0469(12) Uani 1 1 d . .
H83A H 0.632574 0.633471 0.052364 0.070 Uiso 1 1 calc R U
H83B H 0.743239 0.625408 0.007215 0.070 Uiso 1 1 calc R U
H83C H 0.753363 0.619217 0.068178 0.070 Uiso 1 1 calc R U
C39 C 0.7169(4) 0.6104(3) 0.17496(16) 0.0359(9) Uani 1 1 d . .
H84 H 0.777736 0.563707 0.182384 0.043 Uiso 1 1 calc R U
C98 C 0.9662(4) 0.2469(3) 0.43286(17) 0.0429(11) Uani 1 1 d . .
H85A H 0.992348 0.188816 0.422544 0.064 Uiso 1 1 calc R U
H85B H 0.971633 0.241291 0.470485 0.064 Uiso 1 1 calc R U
H85C H 1.012774 0.288918 0.410004 0.064 Uiso 1 1 calc R U
C81 C 1.0440(4) -0.2350(3) 0.30165(19) 0.0426(11) Uani 1 1 d . .
H86 H 0.988325 -0.260247 0.328553 0.051 Uiso 1 1 calc R U
C29 C 0.8909(4) 0.3301(3) -0.09568(16) 0.0372(10) Uani 1 1 d . .
C71 C 1.1102(4) 0.4382(4) 0.33955(19) 0.0578(15) Uani 1 1 d . .
H88A H 1.055219 0.473178 0.363378 0.087 Uiso 1 1 calc R U
H88B H 1.168189 0.472751 0.319483 0.087 Uiso 1 1 calc R U
H88C H 1.144944 0.383381 0.360977 0.087 Uiso 1 1 calc R U
C65 C 0.5602(4) -0.1259(3) 0.43322(18) 0.0469(12) Uani 1 1 d . .
H89 H 0.557144 -0.185629 0.450699 0.056 Uiso 1 1 calc R U
C32 C 0.9587(4) 0.2679(3) -0.13289(17) 0.0483(11) Uani 1 1 d . .
H90A H 1.036000 0.250672 -0.126421 0.073 Uiso 1 1 calc R U
H90B H 0.958803 0.298260 -0.170323 0.073 Uiso 1 1 calc R U
H90C H 0.924964 0.214818 -0.125820 0.073 Uiso 1 1 calc R U
C36 C 1.0658(3) 0.2430(3) 0.03899(16) 0.0347(9) Uani 1 1 d . .
H91A H 1.066997 0.281653 0.003474 0.052 Uiso 1 1 calc R U
H91B H 1.142841 0.220469 0.045163 0.052 Uiso 1 1 calc R U
H91C H 1.024099 0.276773 0.066588 0.052 Uiso 1 1 calc R U
C77 C 1.1165(4) -0.1084(3) 0.24582(19) 0.0474(11) Uani 1 1 d . .
H92 H 1.110479 -0.045892 0.235095 0.057 Uiso 1 1 calc R U
C25 C 0.6908(4) 0.0944(3) -0.05177(17) 0.0414(11) Uani 1 1 d . .
H93 H 0.708897 0.046451 -0.070302 0.050 Uiso 1 1 calc R U
C49 C 0.4246(4) 0.5164(3) 0.25019(18) 0.0452(11) Uani 1 1 d . .
H94A H 0.448451 0.574200 0.240088 0.068 Uiso 1 1 calc R U
H94B H 0.378990 0.510335 0.286343 0.068 Uiso 1 1 calc R U
H94C H 0.380084 0.511987 0.224600 0.068 Uiso 1 1 calc R U
C26 C 0.5797(4) 0.1295(3) -0.03424(18) 0.0445(12) Uani 1 1 d . .
H95 H 0.521517 0.105188 -0.040447 0.053 Uiso 1 1 calc R U
C42 C 0.5394(4) 0.7472(3) 0.15323(19) 0.0485(12) Uani 1 1 d . .
H96 H 0.478958 0.794225 0.145729 0.058 Uiso 1 1 calc R U
C83 C 0.8738(4) -0.0684(4) 0.19591(19) 0.0602(15) Uani 1 1 d . .
H97A H 0.887171 -0.007143 0.185879 0.090 Uiso 1 1 calc R U
H97B H 0.838070 -0.080106 0.169041 0.090 Uiso 1 1 calc R U
H97C H 0.945468 -0.109299 0.197606 0.090 Uiso 1 1 calc R U
C45 C 0.8419(3) 0.4610(3) 0.04414(18) 0.0440(11) Uani 1 1 d . .
H98A H 0.881657 0.473291 0.069315 0.066 Uiso 1 1 calc R U
H98B H 0.875316 0.485376 0.007289 0.066 Uiso 1 1 calc R U
H98C H 0.847963 0.396784 0.048514 0.066 Uiso 1 1 calc R U
C84 C 0.7821(5) -0.1781(3) 0.2698(2) 0.0632(17) Uani 1 1 d . .
H99A H 0.855467 -0.217364 0.267568 0.095 Uiso 1 1 calc R U
H99B H 0.738052 -0.192712 0.247253 0.095 Uiso 1 1 calc R U
H99C H 0.742398 -0.186173 0.307079 0.095 Uiso 1 1 calc R U
C59 C 0.2726(4) 0.0847(4) 0.46174(19) 0.0545(13) Uani 1 1 d . .
H10A H 0.301799 0.072967 0.495146 0.082 Uiso 1 1 calc R U
H10B H 0.244648 0.032644 0.459319 0.082 Uiso 1 1 calc R U
H10C H 0.211239 0.135965 0.461438 0.082 Uiso 1 1 calc R U
C80 C 1.1370(4) -0.2895(3) 0.2778(2) 0.0597(15) Uani 1 1 d . .
H101 H 1.145018 -0.352066 0.289049 0.072 Uiso 1 1 calc R U
C41 C 0.6324(4) 0.7639(3) 0.16863(19) 0.0517(13) Uani 1 1 d . .
H102 H 0.634976 0.822140 0.171789 0.062 Uiso 1 1 calc R U
C78 C 1.2067(4) -0.1630(4) 0.2218(2) 0.0643(15) Uani 1 1 d . .
H103 H 1.261506 -0.138170 0.194141 0.077 Uiso 1 1 calc R U
C88 C 1.0268(6) -0.1521(3) 0.4117(3) 0.093(3) Uani 1 1 d . .
H10D H 0.954761 -0.166084 0.432483 0.139 Uiso 1 1 calc R U
H10E H 1.081424 -0.164810 0.435597 0.139 Uiso 1 1 calc R U
H10F H 1.054009 -0.188254 0.383962 0.139 Uiso 1 1 calc R U
C89 C 1.1225(4) -0.0320(5) 0.3558(2) 0.093(2) Uani 1 1 d . .
H10G H 1.146834 -0.059529 0.324136 0.140 Uiso 1 1 calc R U
H10H H 1.178126 -0.053872 0.379391 0.140 Uiso 1 1 calc R U
H10I H 1.114974 0.032575 0.344491 0.140 Uiso 1 1 calc R U
C87 C 0.9675(5) -0.0026(5) 0.4279(2) 0.088(2) Uani 1 1 d . .
H10J H 0.965134 0.060580 0.412210 0.133 Uiso 1 1 calc R U
H10K H 1.016287 -0.020569 0.454855 0.133 Uiso 1 1 calc R U
H10L H 0.891692 -0.012877 0.445042 0.133 Uiso 1 1 calc R U
C79 C 1.2171(5) -0.2537(4) 0.2381(2) 0.0672(16) Uani 1 1 d . .
H109 H 1.279623 -0.291512 0.221997 0.081 Uiso 1 1 calc R U
C69 C 1.1354(4) 0.3515(4) 0.2690(3) 0.0780(19) Uani 1 1 d . .
H11A H 1.149123 0.293293 0.292606 0.117 Uiso 1 1 calc R U
H11B H 1.205920 0.374140 0.255929 0.117 Uiso 1 1 calc R U
H11C H 1.105795 0.345704 0.238407 0.117 Uiso 1 1 calc R U
C70 C 1.0114(5) 0.5019(4) 0.2638(2) 0.0740(19) Uani 1 1 d . .
H11D H 0.976127 0.489925 0.236796 0.111 Uiso 1 1 calc R U
H11E H 1.075576 0.530929 0.245795 0.111 Uiso 1 1 calc R U
H11F H 0.956756 0.540822 0.285363 0.111 Uiso 1 1 calc R U
O5 O 0.8601(4) 0.6138(3) 0.39938(16) 0.0734(11) Uani 1 1 d . .
C91 C 1.0021(6) 0.6055(4) 0.4479(3) 0.092(2) Uani 1 1 d . .
H10M H 1.032961 0.544580 0.442958 0.138 Uiso 1 1 calc R U
H10N H 1.016098 0.612837 0.482038 0.138 Uiso 1 1 calc R U
H10O H 1.038143 0.646955 0.418334 0.138 Uiso 1 1 calc R U
C93 C 0.7309(6) 0.5999(4) 0.3474(3) 0.086(2) Uani 1 1 d . .
H11G H 0.769165 0.637552 0.316370 0.130 Uiso 1 1 calc R U
H11H H 0.651094 0.609587 0.345712 0.130 Uiso 1 1 calc R U
H11I H 0.764096 0.537487 0.347124 0.130 Uiso 1 1 calc R U
C92 C 0.7439(5) 0.6231(4) 0.3985(3) 0.0789(18) Uani 1 1 d . .
H12A H 0.706024 0.684944 0.400165 0.095 Uiso 1 1 calc R U
H12B H 0.708605 0.583322 0.430023 0.095 Uiso 1 1 calc R U
C90 C 0.8777(6) 0.6243(4) 0.4487(3) 0.087(2) Uani 1 1 d . .
H12C H 0.840542 0.582788 0.478487 0.105 Uiso 1 1 calc R U
H12D H 0.845633 0.685611 0.454067 0.105 Uiso 1 1 calc R U

loop_
_atom_site_aniso_label
_atom_site_aniso_U_11
_atom_site_aniso_U_22
_atom_site_aniso_U_33
_atom_site_aniso_U_23
_atom_site_aniso_U_13
_atom_site_aniso_U_12
Si2 0.0236(5) 0.0177(4) 0.0228(5) -0.0028(4) -0.0083(4) -0.0061(3)
Si4 0.0295(5) 0.0226(5) 0.0232(5) -0.0020(4) -0.0077(4) -0.0098(4)
Si1 0.0222(5) 0.0202(4) 0.0218(5) -0.0037(4) -0.0081(4) -0.0053(3)
Si6 0.0261(5) 0.0206(4) 0.0227(5) -0.0020(4) -0.0091(4) -0.0078(4)
Si3 0.0328(5) 0.0207(5) 0.0247(5) 0.0000(4) -0.0115(4) -0.0094(4)
Si5 0.0227(5) 0.0217(4) 0.0214(5) -0.0030(4) -0.0088(4) -0.0059(3)
O3 0.0228(12) 0.0191(11) 0.0274(14) -0.0041(10) -0.0105(11) -0.0045(9)
O4 0.0314(14) 0.0302(13) 0.0228(14) -0.0020(11) -0.0067(11) -0.0123(11)
O1 0.0232(12) 0.0230(12) 0.0206(13) -0.0055(10) -0.0051(10) -0.0055(9)
O2 0.0384(15) 0.0231(12) 0.0256(14) -0.0008(11) -0.0115(12) -0.0119(10)
N3 0.0270(16) 0.0203(14) 0.0258(17) -0.0020(12) -0.0077(13) -0.0076(12)
N4 0.0271(16) 0.0234(15) 0.0219(16) -0.0026(12) -0.0053(13) -0.0086(12)
N8 0.0350(18) 0.0225(15) 0.0278(17) -0.0018(13) -0.0130(14) -0.0078(12)
N2 0.0315(17) 0.0272(16) 0.0247(17) -0.0029(13) -0.0062(14) -0.0030(13)
N6 0.0332(17) 0.0275(15) 0.0187(16) -0.0012(13) -0.0052(13) -0.0138(13)
C17 0.0221(18) 0.0238(17) 0.0221(19) -0.0050(14) -0.0072(15) -0.0048(13)
C3 0.0270(19) 0.0304(19) 0.0225(19) -0.0009(15) -0.0087(16) -0.0120(14)
N1 0.0220(15) 0.0249(15) 0.0249(16) -0.0052(13) -0.0083(13) -0.0051(12)
C7 0.0235(18) 0.0213(17) 0.0241(19) -0.0053(14) -0.0092(15) -0.0042(13)
C2 0.0212(18) 0.043(2) 0.026(2) -0.0111(17) -0.0041(16) -0.0132(15)
C12 0.0299(19) 0.0168(16) 0.0248(19) -0.0037(14) -0.0147(16) -0.0042(13)
C6 0.0269(19) 0.0272(18) 0.0233(19) -0.0021(15) -0.0105(16) -0.0094(14)
C62 0.037(2) 0.033(2) 0.0185(19) -0.0013(15) -0.0058(16) -0.0184(16)
N7 0.0325(17) 0.0272(16) 0.0258(17) -0.0024(13) -0.0157(14) -0.0051(13)
C37 0.0259(18) 0.0219(17) 0.0236(19) -0.0018(15) -0.0099(15) -0.0065(13)
C28 0.033(2) 0.036(2) 0.024(2) -0.0072(16) -0.0117(17) -0.0071(16)
C18 0.0270(19) 0.0239(17) 0.0210(19) -0.0066(14) -0.0080(15) -0.0048(14)
C24 0.040(2) 0.034(2) 0.033(2) -0.0114(18) -0.0166(19) -0.0038(17)
C67 0.0277(19) 0.0244(17) 0.026(2) -0.0024(15) -0.0110(16) -0.0088(14)
C57 0.034(2) 0.0310(19) 0.0210(19) -0.0039(16) -0.0071(16) -0.0052(15)
C51 0.035(2) 0.032(2) 0.027(2) -0.0032(17) -0.0038(17) -0.0093(16)
N5 0.0415(19) 0.0341(17) 0.0238(17) -0.0072(14) -0.0004(15) -0.0196(14)
C38 0.036(2) 0.0218(17) 0.024(2) -0.0027(15) -0.0080(17) -0.0092(15)
C9 0.036(2) 0.0220(17) 0.034(2) -0.0090(16) -0.0115(18) -0.0059(15)
C21 0.0227(19) 0.033(2) 0.035(2) -0.0049(17) -0.0083(17) -0.0087(15)
C10 0.032(2) 0.0244(18) 0.035(2) -0.0049(16) -0.0118(17) -0.0120(15)
C48 0.0302(19) 0.0218(17) 0.025(2) -0.0032(15) -0.0039(16) -0.0070(14)
C11 0.0271(19) 0.0219(17) 0.029(2) -0.0019(15) -0.0100(16) -0.0107(14)
C75 0.036(2) 0.0239(18) 0.026(2) 0.0055(16) -0.0111(17) -0.0086(15)
C4 0.0265(19) 0.0272(18) 0.028(2) -0.0020(16) -0.0093(16) -0.0124(14)
C1 0.0204(18) 0.034(2) 0.029(2) -0.0124(16) -0.0083(16) -0.0032(14)
C16 0.0247(18) 0.0271(18) 0.0249(19) -0.0056(15) -0.0074(15) -0.0119(14)
C14 0.029(2) 0.034(2) 0.041(2) -0.0126(18) -0.0125(18) -0.0118(16)
C35 0.0259(19) 0.033(2) 0.036(2) -0.0058(17) -0.0133(17) -0.0036(15)
C20 0.0253(19) 0.0283(19) 0.043(2) -0.0048(17) -0.0135(18) -0.0016(15)
C63 0.042(2) 0.031(2) 0.025(2) -0.0003(16) -0.0113(18) -0.0179(17)
C8 0.0266(19) 0.0225(17) 0.029(2) -0.0027(15) -0.0093(16) -0.0052(14)
C60 0.040(3) 0.068(3) 0.047(3) -0.012(2) -0.015(2) -0.017(2)
C33 0.0227(18) 0.0286(18) 0.028(2) -0.0095(16) -0.0051(16) -0.0013(14)
C5 0.0228(18) 0.0275(18) 0.025(2) -0.0028(15) -0.0053(15) -0.0125(14)
C52 0.031(2) 0.0280(19) 0.026(2) -0.0002(16) -0.0091(16) -0.0072(15)
C13 0.0271(19) 0.0258(18) 0.028(2) -0.0033(15) -0.0089(16) -0.0107(14)
C85 0.050(3) 0.039(2) 0.039(3) -0.0049(19) -0.025(2) -0.0095(19)
C23 0.040(2) 0.0251(18) 0.024(2) 0.0009(15) -0.0157(17) -0.0090(15)
C64 0.051(3) 0.032(2) 0.042(3) 0.0039(19) -0.016(2) -0.0199(19)
C56 0.029(2) 0.044(2) 0.028(2) -0.0046(18) -0.0056(17) -0.0110(17)
C22 0.029(2) 0.0253(18) 0.024(2) -0.0063(15) -0.0095(16) -0.0017(14)
C86 0.033(2) 0.036(2) 0.032(2) 0.0010(18) -0.0182(18) -0.0059(16)
C15 0.031(2) 0.037(2) 0.032(2) -0.0024(17) -0.0028(17) -0.0131(16)
C73 0.052(3) 0.043(2) 0.0167(19) -0.0003(17) -0.0068(18) -0.0222(19)
C82 0.056(3) 0.0264(19) 0.037(2) -0.0077(17) -0.027(2) -0.0043(17)
C61 0.037(2) 0.049(2) 0.028(2) -0.0073(19) -0.0032(18) -0.0241(19)
C68 0.046(3) 0.051(3) 0.031(2) -0.011(2) -0.0016(19) -0.032(2)
C44 0.040(2) 0.0267(19) 0.024(2) -0.0013(16) -0.0070(17) -0.0153(16)
C66 0.051(3) 0.049(3) 0.041(3) 0.002(2) -0.009(2) -0.032(2)
C19 0.0275(19) 0.0247(18) 0.033(2) -0.0043(16) -0.0075(17) -0.0045(14)
C50 0.049(3) 0.043(2) 0.029(2) -0.0077(19) -0.0077(19) -0.0190(19)
C58 0.036(2) 0.055(3) 0.031(2) -0.007(2) -0.0031(19) -0.0223(19)
C76 0.038(2) 0.032(2) 0.028(2) -0.0076(17) -0.0136(18) -0.0017(16)
C53 0.042(2) 0.032(2) 0.033(2) -0.0057(17) -0.0108(19) -0.0104(17)
C34 0.026(2) 0.044(2) 0.035(2) -0.0124(19) -0.0022(18) 0.0021(17)
C31 0.046(3) 0.046(2) 0.028(2) 0.0025(19) -0.013(2) -0.0040(19)
C46 0.066(3) 0.045(2) 0.028(2) 0.0058(19) -0.019(2) -0.029(2)
C43 0.050(3) 0.028(2) 0.033(2) -0.0035(17) -0.011(2) -0.0084(17)
C40 0.070(3) 0.037(2) 0.048(3) -0.006(2) -0.019(3) -0.026(2)
C30 0.062(3) 0.041(2) 0.033(2) 0.004(2) -0.009(2) -0.017(2)
C27 0.036(2) 0.045(2) 0.038(2) -0.0025(19) -0.019(2) -0.0099(18)
C74 0.058(3) 0.044(2) 0.024(2) -0.0122(18) -0.006(2) -0.022(2)
C54 0.041(2) 0.041(2) 0.036(2) -0.0125(19) -0.002(2) -0.0044(18)
C72 0.042(2) 0.035(2) 0.021(2) -0.0011(16) -0.0102(17) -0.0147(17)
C55 0.030(2) 0.053(3) 0.038(3) -0.009(2) -0.0013(19) -0.0122(19)
C47 0.077(3) 0.031(2) 0.031(2) 0.0033(19) -0.002(2) -0.023(2)
C39 0.048(2) 0.032(2) 0.033(2) -0.0048(18) -0.011(2) -0.0158(18)
C98 0.053(3) 0.050(3) 0.034(2) -0.002(2) -0.021(2) -0.021(2)
C81 0.052(3) 0.028(2) 0.052(3) -0.0040(19) -0.022(2) -0.0051(18)
C29 0.044(2) 0.037(2) 0.027(2) -0.0023(18) -0.0062(19) -0.0046(18)
C71 0.066(3) 0.087(4) 0.038(3) -0.010(3) -0.006(2) -0.058(3)
C65 0.059(3) 0.041(2) 0.043(3) 0.010(2) -0.013(2) -0.029(2)
C32 0.057(3) 0.054(3) 0.028(2) -0.007(2) -0.004(2) -0.002(2)
C36 0.033(2) 0.041(2) 0.034(2) -0.0016(18) -0.0135(18) -0.0124(17)
C77 0.052(3) 0.041(2) 0.043(3) -0.008(2) 0.000(2) -0.006(2)
C25 0.059(3) 0.038(2) 0.036(2) -0.0136(19) -0.020(2) -0.011(2)
C49 0.041(2) 0.038(2) 0.043(3) -0.002(2) 0.003(2) 0.0036(18)
C26 0.056(3) 0.048(3) 0.044(3) -0.006(2) -0.030(2) -0.022(2)
C42 0.072(3) 0.025(2) 0.045(3) -0.004(2) -0.014(2) -0.001(2)
C83 0.066(3) 0.079(4) 0.037(3) -0.024(3) -0.025(3) 0.013(3)
C45 0.039(2) 0.051(3) 0.037(3) -0.004(2) 0.006(2) -0.015(2)
C84 0.094(4) 0.029(2) 0.089(4) -0.008(2) -0.065(4) -0.013(2)
C59 0.043(3) 0.079(4) 0.044(3) -0.014(3) 0.012(2) -0.036(2)
C80 0.067(4) 0.035(2) 0.086(4) -0.021(3) -0.041(3) 0.009(2)
C41 0.092(4) 0.025(2) 0.047(3) -0.009(2) -0.019(3) -0.020(2)
C78 0.049(3) 0.068(4) 0.067(4) -0.021(3) 0.003(3) 0.004(3)
C88 0.164(7) 0.046(3) 0.092(5) 0.004(3) -0.098(5) -0.012(4)
C89 0.053(4) 0.159(7) 0.075(4) 0.008(4) -0.029(3) -0.053(4)
C87 0.084(4) 0.130(6) 0.068(4) -0.058(4) -0.058(4) 0.032(4)
C79 0.060(4) 0.066(4) 0.075(4) -0.038(3) -0.014(3) 0.017(3)
C69 0.047(3) 0.119(5) 0.091(5) -0.061(4) 0.015(3) -0.048(3)
C70 0.095(4) 0.079(4) 0.058(4) 0.025(3) -0.030(3) -0.063(3)
O5 0.098(3) 0.061(2) 0.066(3) -0.012(2) -0.013(2) -0.025(2)
C91 0.137(7) 0.072(4) 0.079(5) -0.007(4) -0.041(5) -0.033(4)
C93 0.115(6) 0.062(4) 0.091(5) -0.006(4) -0.039(4) -0.024(4)
C92 0.088(5) 0.055(3) 0.090(5) -0.013(3) -0.001(4) -0.022(3)
C90 0.124(6) 0.075(4) 0.068(4) -0.024(4) -0.010(4) -0.025(4)

loop_
_atom_type_symbol
_atom_type_description
_atom_type_scat_dispersion_real
_atom_type_scat_dispersion_imag
_atom_type_scat_source
C C 0.0181 0.0091 'International Tables Vol C Tables 4.2.6.8 and 6.1.1.4'
H H 0.0000 0.0000 'International Tables Vol C Tables 4.2.6.8 and 6.1.1.4'
N N 0.0311 0.0180 'International Tables Vol C Tables 4.2.6.8 and 6.1.1.4'
O O 0.0492 0.0322 'International Tables Vol C Tables 4.2.6.8 and 6.1.1.4'
Si Si 0.2541 0.3302 'International Tables Vol C Tables 4.2.6.8 and 6.1.1.4'

loop_
_geom_angle_atom_site_label_1
_geom_angle_atom_site_label_2
_geom_angle_atom_site_label_3
_geom_angle
O1 Si2 N4 99.89(13)
O1 Si2 C18 95.17(14)
N4 Si2 C18 113.30(14)
O1 Si2 N3 167.46(12)
N4 Si2 N3 67.67(13)
C18 Si2 N3 91.48(14)
O1 Si2 C37 134.25(12)
N4 Si2 C37 34.40(13)
C18 Si2 C37 105.00(14)
N3 Si2 C37 33.27(12)
O1 Si2 Si5 82.53(8)
N4 Si2 Si5 118.92(9)
C18 Si2 Si5 127.35(11)
N3 Si2 Si5 101.81(8)
C37 Si2 Si5 113.81(8)
O2 Si4 N6 110.65(13)
O2 Si4 C52 107.98(15)
N6 Si4 C52 112.35(16)
O2 Si4 Si6 84.70(10)
N6 Si4 Si6 113.07(11)
C52 Si4 Si6 123.91(12)
O1 Si1 N1 105.64(13)
O1 Si1 C7 110.26(13)
N1 Si1 C7 104.09(15)
O1 Si1 Si5 84.13(9)
N1 Si1 Si5 132.96(10)
C7 Si1 Si5 115.51(12)
C6 Si6 Si4 87.67(12)
C6 Si6 Si5 95.91(11)
Si4 Si6 Si5 132.93(5)
C6 Si6 Si3 101.77(10)
Si4 Si6 Si3 74.88(4)
Si5 Si6 Si3 147.89(5)
O2 Si3 N7 102.49(13)
O2 Si3 C63 96.30(16)
N7 Si3 C63 115.51(15)
O2 Si3 N8 169.24(13)
N7 Si3 N8 67.40(12)
C63 Si3 N8 91.68(15)
O2 Si3 C75 136.79(12)
N7 Si3 C75 34.56(12)
C63 Si3 C75 106.86(16)
N8 Si3 C75 32.88(12)
O2 Si3 Si6 80.75(9)
N7 Si3 Si6 115.99(11)
C63 Si3 Si6 127.78(12)
N8 Si3 Si6 100.04(9)
C75 Si3 Si6 110.19(10)
C3 Si5 Si6 93.35(11)
C3 Si5 Si2 110.04(11)
Si6 Si5 Si2 133.66(6)
C3 Si5 Si1 113.42(12)
Si6 Si5 Si1 133.21(5)
Si2 Si5 Si1 73.53(4)
C17 O3 C12 111.7(2)
C57 O4 C62 111.8(3)
Si1 O1 Si2 116.82(13)
Si4 O2 Si3 115.70(14)
C37 N3 C48 129.7(3)
C37 N3 Si2 89.1(2)
C48 N3 Si2 141.0(2)
C37 N4 C44 130.8(3)
C37 N4 Si2 96.2(2)
C44 N4 Si2 133.0(2)
C75 N8 C82 130.2(3)
C75 N8 Si3 90.0(2)
C82 N8 Si3 139.8(3)
C22 N2 C29 127.8(3)
C67 N6 C72 117.2(3)
C67 N6 Si4 120.0(2)
C72 N6 Si4 122.3(2)
C18 C17 O3 115.7(3)
C18 C17 C16 126.3(3)
O3 C17 C16 117.8(3)
C2 C3 C4 110.4(3)
C2 C3 Si5 104.7(2)
C4 C3 Si5 107.0(2)
C22 N1 C33 117.0(3)
C22 N1 Si1 117.0(2)
C33 N1 Si1 124.0(2)
C12 C7 C8 115.5(3)
C12 C7 Si1 115.1(2)
C8 C7 Si1 128.1(3)
C1 C2 C3 118.4(4)
C7 C12 O3 116.4(3)
C7 C12 C11 126.0(3)
O3 C12 C11 117.3(3)
C1 C6 C5 110.4(3)
C1 C6 Si6 112.7(2)
C5 C6 Si6 97.6(2)
C63 C62 O4 115.4(3)
C63 C62 C61 127.5(4)
O4 C62 C61 117.0(3)
C75 N7 C86 126.3(3)
C75 N7 Si3 95.9(2)
C86 N7 Si3 137.4(3)
N3 C37 N4 107.0(3)
N3 C37 C38 126.7(3)
N4 C37 C38 126.2(3)
N3 C37 Si2 57.60(19)
N4 C37 Si2 49.43(16)
C38 C37 Si2 174.6(3)
C27 C28 C23 120.2(4)
C17 C18 C19 116.2(3)
C17 C18 Si2 115.1(2)
C19 C18 Si2 128.1(3)
C23 C24 C25 120.8(4)
N5 C67 N6 118.1(3)
N5 C67 C5 126.8(3)
N6 C67 C5 115.0(3)
C52 C57 C56 126.7(4)
C52 C57 O4 115.5(3)
C56 C57 O4 117.7(3)
C67 N5 C68 127.4(3)
C43 C38 C39 119.8(3)
C43 C38 C37 122.4(3)
C39 C38 C37 117.8(3)
C10 C9 C8 120.8(3)
C16 C21 C20 120.9(3)
C9 C10 C11 120.8(3)
N3 C48 C50 110.7(3)
N3 C48 C51 106.2(3)
C50 C48 C51 109.5(3)
N3 C48 C49 112.2(3)
C50 C48 C49 110.1(3)
C51 C48 C49 108.0(3)
C10 C11 C12 115.2(3)
C10 C11 C13 127.2(3)
C12 C11 C13 117.5(3)
N8 C75 N7 106.6(3)
N8 C75 C76 126.4(4)
N7 C75 C76 126.7(3)
N8 C75 Si3 57.1(2)
N7 C75 Si3 49.56(17)
C76 C75 Si3 171.3(3)
C5 C4 C3 118.8(3)
C2 C1 C6 118.6(3)
C21 C16 C17 115.2(3)
C21 C16 C13 127.8(3)
C17 C16 C13 117.0(3)
C19 C20 C21 121.4(3)
C62 C63 C64 115.2(4)
C62 C63 Si3 115.4(3)
C64 C63 Si3 129.1(3)
C7 C8 C9 120.7(4)
N1 C33 C35 106.7(3)
N1 C33 C36 112.6(3)
C35 C33 C36 111.4(3)
N1 C33 C34 111.1(3)
C35 C33 C34 106.0(3)
C36 C33 C34 108.9(3)
C4 C5 C67 125.1(3)
C4 C5 C6 117.4(3)
C67 C5 C6 117.5(3)
C57 C52 C53 114.2(4)
C57 C52 Si4 112.6(3)
C53 C52 Si4 132.9(3)
C11 C13 C16 106.7(3)
C11 C13 C14 110.8(3)
C16 C13 C14 111.2(3)
C11 C13 C15 109.6(3)
C16 C13 C15 109.1(3)
C14 C13 C15 109.5(3)
C24 C23 C28 118.9(3)
C24 C23 C22 117.5(4)
C28 C23 C22 123.7(3)
C65 C64 C63 119.9(4)
C55 C56 C57 115.9(4)
C55 C56 C58 126.9(4)
C57 C56 C58 117.2(4)
N2 C22 N1 118.5(3)
N2 C22 C23 126.7(3)
N1 C22 C23 114.3(3)
C87 C86 C89 109.2(5)
C87 C86 N7 109.9(3)
C89 C86 N7 110.3(4)
C87 C86 C88 108.1(5)
C89 C86 C88 109.9(5)
N7 C86 C88 109.5(3)
N8 C82 C83 111.6(4)
N8 C82 C85 106.0(3)
C83 C82 C85 109.6(3)
N8 C82 C84 109.6(3)
C83 C82 C84 111.7(4)
C85 C82 C84 108.1(4)
C66 C61 C62 114.6(4)
C66 C61 C58 128.1(4)
C62 C61 C58 117.2(4)
N5 C68 C69 115.2(4)
N5 C68 C70 110.2(4)
C69 C68 C70 112.3(5)
N5 C68 C71 103.9(3)
C69 C68 C71 107.7(4)
C70 C68 C71 106.8(4)
N4 C44 C47 115.1(3)
N4 C44 C46 106.7(3)
C47 C44 C46 107.4(3)
N4 C44 C45 108.6(3)
C47 C44 C45 108.2(3)
C46 C44 C45 110.8(4)
C65 C66 C61 121.0(4)
C20 C19 C18 119.8(3)
C59 C58 C56 112.3(4)
C59 C58 C61 111.3(4)
C56 C58 C61 106.6(3)
C59 C58 C60 109.6(4)
C56 C58 C60 108.1(3)
C61 C58 C60 108.7(4)
C81 C76 C77 119.2(4)
C81 C76 C75 122.2(4)
C77 C76 C75 118.6(4)
C54 C53 C52 121.6(4)
C38 C43 C42 119.9(4)
C41 C40 C39 120.7(4)
C26 C27 C28 120.2(4)
C53 C54 C55 120.5(4)
N6 C72 C74 111.8(3)
N6 C72 C98 110.5(3)
C74 C72 C98 110.0(3)
N6 C72 C73 110.0(3)
C74 C72 C73 108.1(4)
C98 C72 C73 106.2(3)
C56 C55 C54 120.1(4)
C40 C39 C38 119.9(4)
C76 C81 C80 119.3(5)
N2 C29 C32 108.6(3)
N2 C29 C30 103.6(3)
C32 C29 C30 109.6(4)
N2 C29 C31 116.6(3)
C32 C29 C31 110.1(4)
C30 C29 C31 107.9(3)
C66 C65 C64 121.6(4)
C78 C77 C76 120.9(5)
C26 C25 C24 119.6(4)
C27 C26 C25 120.3(4)
C43 C42 C41 120.0(4)
C79 C80 C81 120.8(5)
C40 C41 C42 119.8(4)
C79 C78 C77 119.7(5)
C80 C79 C78 120.0(5)
C90 O5 C92 111.8(5)
O5 C92 C93 109.3(5)
O5 C90 C91 108.3(6)

loop_
_geom_bond_atom_site_label_1
_geom_bond_atom_site_label_2
_geom_bond_distance
Si2 O1 1.742(3)
Si2 N4 1.824(3)
Si2 C18 1.902(3)
Si2 N3 2.016(3)
Si2 C37 2.388(3)
Si2 Si5 2.4102(12)
Si4 O2 1.659(2)
Si4 N6 1.776(3)
Si4 C52 1.893(4)
Si4 Si6 2.3317(14)
Si1 O1 1.650(2)
Si1 N1 1.765(3)
Si1 C7 1.895(3)
Si1 Si5 2.4182(13)
Si6 C6 1.977(3)
Si6 Si5 2.4000(12)
Si6 Si3 2.4053(13)
Si3 O2 1.743(3)
Si3 N7 1.832(3)
Si3 C63 1.899(4)
Si3 N8 2.010(3)
Si3 C75 2.394(4)
Si5 C3 1.969(3)
O3 C17 1.392(4)
O3 C12 1.394(4)
O4 C57 1.391(5)
O4 C62 1.393(4)
N3 C37 1.310(4)
N3 C48 1.481(5)
N4 C37 1.357(5)
N4 C44 1.497(5)
N8 C75 1.300(4)
N8 C82 1.483(4)
N2 C22 1.274(5)
N2 C29 1.482(5)
N6 C67 1.431(5)
N6 C72 1.517(4)
C17 C18 1.374(5)
C17 C16 1.405(4)
C3 C2 1.502(5)
C3 C4 1.502(5)
N1 C22 1.442(4)
N1 C33 1.496(4)
C7 C12 1.379(5)
C7 C8 1.394(5)
C2 C1 1.334(5)
C12 C11 1.399(4)
C6 C1 1.476(5)
C6 C5 1.515(5)
C62 C63 1.369(5)
C62 C61 1.408(5)
N7 C75 1.365(5)
N7 C86 1.502(4)
C37 C38 1.492(5)
C28 C27 1.391(5)
C28 C23 1.399(5)
C18 C19 1.396(5)
C24 C23 1.390(5)
C24 C25 1.392(5)
C67 N5 1.282(4)
C67 C5 1.493(5)
C57 C52 1.387(5)
C57 C56 1.389(5)
C51 C48 1.531(5)
N5 C68 1.486(5)
C38 C43 1.388(5)
C38 C39 1.400(5)
C9 C10 1.383(5)
C9 C8 1.395(5)
C21 C16 1.382(5)
C21 C20 1.394(5)
C10 C11 1.396(5)
C48 C50 1.528(5)
C48 C49 1.537(5)
C11 C13 1.526(5)
C75 C76 1.493(6)
C4 C5 1.336(5)
C16 C13 1.533(5)
C14 C13 1.534(4)
C35 C33 1.532(5)
C20 C19 1.392(5)
C63 C64 1.413(5)
C60 C58 1.556(5)
C33 C36 1.536(5)
C33 C34 1.538(5)
C52 C53 1.397(6)
C13 C15 1.541(5)
C85 C82 1.526(5)
C23 C22 1.511(5)
C64 C65 1.394(6)
C56 C55 1.387(6)
C56 C58 1.531(5)
C86 C87 1.474(7)
C86 C89 1.494(6)
C86 C88 1.510(6)
C73 C72 1.545(5)
C82 C83 1.505(7)
C82 C84 1.533(5)
C61 C66 1.389(6)
C61 C58 1.531(6)
C68 C69 1.516(7)
C68 C70 1.516(7)
C68 C71 1.540(5)
C44 C47 1.527(5)
C44 C46 1.530(5)
C44 C45 1.531(5)
C66 C65 1.388(7)
C58 C59 1.530(6)
C76 C81 1.385(5)
C76 C77 1.397(6)
C53 C54 1.390(6)
C31 C29 1.534(5)
C43 C42 1.390(6)
C40 C41 1.376(6)
C40 C39 1.381(5)
C30 C29 1.527(6)
C27 C26 1.382(6)
C74 C72 1.534(6)
C54 C55 1.402(6)
C72 C98 1.540(5)
C81 C80 1.396(7)
C29 C32 1.526(6)
C77 C78 1.378(7)
C25 C26 1.386(6)
C42 C41 1.400(6)
C80 C79 1.376(8)
C78 C79 1.378(8)
O5 C90 1.403(7)
O5 C92 1.425(7)
C91 C90 1.505(8)
C93 C92 1.511(8)
